data_4081628
loop_
_publ_author_name
'Higgins, Jessica A.'
'Cloke, F. Geoffrey N.'
'Roe, S. Mark'

_publ_section_title
;
 Synthesis and CO2Insertion Chemistry of Uranium(IV) Mixed-Sandwich Alkyl
 and Hydride Complexes
;
_journal_issue 19
_journal_name_full Organometallics
_journal_page_first 5244
_journal_paper_doi 10.1021/om400720m
_journal_volume 32
_journal_year 2013
_chemical_compound_source 'synthesis as described'
_chemical_formula_moiety 'C44 H70 O2 Si2 U'
_chemical_formula_sum 'C44 H70 O2 Si2 U'
_chemical_formula_weight 925.21
_chemical_name_common complex_8_benzyl_CO2
_chemical_name_systematic
;
 ?
;
_space_group_IT_number 2
_symmetry_cell_setting triclinic
_symmetry_Int_Tables_number 2
_symmetry_space_group_name_Hall '-P 1'
_symmetry_space_group_name_H-M 'P -1'
_atom_sites_solution_hydrogens geom
_atom_sites_solution_primary direct
_atom_sites_solution_secondary difmap
_audit_conform_dict_location ftp://ftp.iucr.org/pub/cif_core.dic
_audit_conform_dict_name cif_core.dic
_audit_conform_dict_version 2.4
_audit_creation_date 2011-10-26T17:13:57-00:00
_audit_creation_method 'WinGX routine CIF_UPDATE'
_cell_angle_alpha 100.0500(10)
_cell_angle_beta 90.1170(10)
_cell_angle_gamma 108.2210(10)
_cell_formula_units_Z 4
_cell_length_a 13.2738(4)
_cell_length_b 15.4834(3)
_cell_length_c 22.6645(5)
_cell_measurement_reflns_used 45111
_cell_measurement_temperature 173(2)
_cell_measurement_theta_max 27.485
_cell_measurement_theta_min 0.998
_cell_volume 4348.64(19)
_computing_cell_refinement 'HKL Scalepack (Otwinowski & Minor 1997)'
_computing_data_collection 'Collect (Bruker AXS BV, 1997-2004)'
_computing_data_reduction 'HKL Denzo and Scalepack (Otwinowski & Minor 1997)'
_computing_structure_refinement 'SHELXL-97 (Sheldrick, 1997)'
_computing_structure_solution 'SHELXS-97 (Sheldrick, 1990)'
_diffrn_ambient_temperature 173(2)
_diffrn_detector 'CCD plate'
_diffrn_detector_area_resol_mean 9
_diffrn_measured_fraction_theta_full 0.98
_diffrn_measured_fraction_theta_max 0.98
_diffrn_measurement_device '95mm CCD camera on \k-goniostat'
_diffrn_measurement_device_type KappaCCD
_diffrn_measurement_method 'CCD rotation images, thick slices'
_diffrn_orient_matrix_type 'by Bruker AXS Collect from scalepack cell'
_diffrn_orient_matrix_UB_11 -0.61628E-2
_diffrn_orient_matrix_UB_12 -0.243505E-1
_diffrn_orient_matrix_UB_13 -0.441777E-1
_diffrn_orient_matrix_UB_21 -0.791806E-1
_diffrn_orient_matrix_UB_22 -0.220884E-1
_diffrn_orient_matrix_UB_23 0.961E-3
_diffrn_orient_matrix_UB_31 -0.24877E-2
_diffrn_orient_matrix_UB_32 0.06087
_diffrn_orient_matrix_UB_33 -0.79165E-2
_diffrn_radiation_monochromator graphite
_diffrn_radiation_probe x-ray
_diffrn_radiation_type MoK\a
_diffrn_radiation_wavelength 0.71073
_diffrn_reflns_av_R_equivalents 0.1152
_diffrn_reflns_av_unetI/netI 0.1122
_diffrn_reflns_limit_h_max 17
_diffrn_reflns_limit_h_min -17
_diffrn_reflns_limit_k_max 18
_diffrn_reflns_limit_k_min -20
_diffrn_reflns_limit_l_max 28
_diffrn_reflns_limit_l_min -29
_diffrn_reflns_number 55820
_diffrn_reflns_theta_full 27.54
_diffrn_reflns_theta_max 27.54
_diffrn_reflns_theta_min 1.62
_diffrn_source 'Enraf Nonius FR590'
_exptl_absorpt_coefficient_mu 3.82
_exptl_absorpt_correction_T_max 0.7957
_exptl_absorpt_correction_T_min 0.7227
_exptl_absorpt_correction_type multi-scan
_exptl_absorpt_process_details
;
        [c.f. r.h. blessing, acta cryst. (1995), a51, 33-38]
;
_exptl_crystal_colour Brown
_exptl_crystal_density_diffrn 1.402
_exptl_crystal_density_method 'not measured'
_exptl_crystal_description Plate
_exptl_crystal_F_000 1850
_exptl_crystal_size_max 0.1
_exptl_crystal_size_mid 0.06
_exptl_crystal_size_min 0.06
_refine_diff_density_max 0.95
_refine_diff_density_min -2.007
_refine_diff_density_rms 0.221
_refine_ls_extinction_method none
_refine_ls_goodness_of_fit_ref 0.995
_refine_ls_hydrogen_treatment constr
_refine_ls_matrix_type full
_refine_ls_number_parameters 974
_refine_ls_number_reflns 19661
_refine_ls_number_restraints 303
_refine_ls_restrained_S_all 0.988
_refine_ls_R_factor_all 0.1035
_refine_ls_R_factor_gt 0.0545
_refine_ls_shift/su_max 0.007
_refine_ls_shift/su_mean 0
_refine_ls_structure_factor_coef Fsqd
_refine_ls_weighting_details 'calc w=1/[\s^2^(Fo^2^)+(0.0512P)^2^+2.5554P] where P=(Fo^2^+2Fc^2^)/3'
_refine_ls_weighting_scheme calc
_refine_ls_wR_factor_gt 0.1054
_refine_ls_wR_factor_ref 0.1252
_reflns_number_gt 12959
_reflns_number_total 19661
_reflns_threshold_expression >2sigma(I)
_cod_data_source_file om400720m_si_002.cif
_cod_data_source_block 8
_cod_original_cell_volume 4348.64(18)
_cod_database_code 4081628

loop_
_symmetry_equiv_pos_as_xyz
'x, y, z'
'-x, -y, -z'

loop_
_atom_site_label
_atom_site_type_symbol
_atom_site_fract_x
_atom_site_fract_y
_atom_site_fract_z
_atom_site_U_iso_or_equiv
_atom_site_adp_type
_atom_site_occupancy
_atom_site_symmetry_multiplicity
_atom_site_calc_flag
_atom_site_refinement_flags
_atom_site_disorder_assembly
_atom_site_disorder_group
C1 C 0.6309(5) 0.9232(4) 0.7076(3) 0.0260(14) Uani 1 1 d . A .
C2 C 0.7180(5) 0.8918(4) 0.7213(3) 0.0273(14) Uani 1 1 d . A .
H2 H 0.706 0.8295 0.7022 0.033 Uiso 1 1 calc R . .
C3 C 0.8164(5) 0.9276(4) 0.7552(3) 0.0239(14) Uani 1 1 d . A .
H3 H 0.8523 0.8828 0.7518 0.029 Uiso 1 1 calc R . .
C4 C 0.8767(5) 1.0113(4) 0.7929(3) 0.0261(14) Uani 1 1 d . A .
C5 C 0.8570(5) 1.0983(4) 0.8072(3) 0.0302(15) Uani 1 1 d . A .
H5 H 0.9119 1.1439 0.8328 0.036 Uiso 1 1 calc R . .
C6 C 0.7753(5) 1.1318(4) 0.7921(3) 0.0296(15) Uani 1 1 d . A .
H6 H 0.791 1.1957 0.8084 0.036 Uiso 1 1 calc R . .
C7 C 0.6777(6) 1.0967(4) 0.7596(3) 0.0342(16) Uani 1 1 d . A .
H7 H 0.6438 1.1426 0.7607 0.041 Uiso 1 1 calc R . .
C8 C 0.6157(5) 1.0116(4) 0.7256(3) 0.0289(15) Uani 1 1 d . A .
H8 H 0.5489 1.0128 0.7114 0.035 Uiso 1 1 calc R . .
C9 C 1.0930(6) 1.0343(6) 0.7437(4) 0.048(2) Uani 1 1 d . . .
H9 H 1.1672 1.0356 0.7532 0.057 Uiso 1 1 calc R . .
C10 C 1.0495(8) 0.9584(8) 0.6879(4) 0.086(4) Uani 1 1 d . . .
H10A H 1.046 0.8982 0.6973 0.128 Uiso 1 1 calc R . .
H10B H 1.0965 0.9715 0.655 0.128 Uiso 1 1 calc R . .
H10C H 0.9781 0.9573 0.6757 0.128 Uiso 1 1 calc R . .
C11 C 1.1007(8) 1.1301(7) 0.7297(5) 0.086(4) Uani 1 1 d . . .
H11A H 1.1302 1.1778 0.7653 0.129 Uiso 1 1 calc R . .
H11B H 1.0296 1.1308 0.7183 0.129 Uiso 1 1 calc R . .
H11C H 1.147 1.1426 0.6964 0.129 Uiso 1 1 calc R . .
C12 C 1.0839(6) 1.1126(6) 0.8762(4) 0.052(2) Uani 1 1 d . . .
H12 H 1.0762 1.1688 0.8632 0.062 Uiso 1 1 calc R . .
C13 C 1.2040(7) 1.1311(7) 0.8847(5) 0.079(3) Uani 1 1 d . . .
H13A H 1.2359 1.1349 0.8459 0.119 Uiso 1 1 calc R . .
H13B H 1.2169 1.0806 0.9009 0.119 Uiso 1 1 calc R . .
H13C H 1.2358 1.1896 0.9126 0.119 Uiso 1 1 calc R . .
C14 C 1.0347(9) 1.1100(10) 0.9360(4) 0.110(5) Uani 1 1 d . . .
H14A H 0.9583 1.0995 0.9304 0.165 Uiso 1 1 calc R . .
H14B H 1.0677 1.169 0.9632 0.165 Uiso 1 1 calc R . .
H14C H 1.046 1.0597 0.9532 0.165 Uiso 1 1 calc R . .
C15 C 1.0175(6) 0.8967(5) 0.8294(4) 0.045(2) Uani 1 1 d . . .
H15 H 0.9713 0.8487 0.7967 0.053 Uiso 1 1 calc R . .
C16 C 1.1281(7) 0.8840(6) 0.8263(4) 0.066(3) Uani 1 1 d . . .
H16A H 1.1595 0.9009 0.7892 0.099 Uiso 1 1 calc R . .
H16B H 1.1211 0.8192 0.8268 0.099 Uiso 1 1 calc R . .
H16C H 1.1739 0.9238 0.8609 0.099 Uiso 1 1 calc R . .
C17 C 0.9737(9) 0.8724(9) 0.8868(6) 0.113(5) Uani 1 1 d . . .
H17A H 0.9023 0.8781 0.8894 0.17 Uiso 1 1 calc R . .
H17B H 1.0199 0.9145 0.9206 0.17 Uiso 1 1 calc R . .
H17C H 0.97 0.8086 0.8883 0.17 Uiso 1 1 calc R . .
C18 C 0.3988(5) 0.8643(5) 0.6480(3) 0.0420(18) Uani 1 1 d . . .
H18 H 0.4178 0.9283 0.639 0.05 Uiso 1 1 calc R . .
C19 C 0.3421(6) 0.8675(6) 0.7063(4) 0.057(2) Uani 1 1 d . . .
H19A H 0.392 0.9085 0.739 0.086 Uiso 1 1 calc R . .
H19B H 0.3153 0.8051 0.7155 0.086 Uiso 1 1 calc R . .
H19C H 0.2826 0.8911 0.7019 0.086 Uiso 1 1 calc R . .
C20 C 0.3209(7) 0.8012(6) 0.5953(4) 0.062(2) Uani 1 1 d . . .
H20A H 0.3584 0.8002 0.5581 0.093 Uiso 1 1 calc R . .
H20B H 0.2618 0.8252 0.5908 0.093 Uiso 1 1 calc R . .
H20C H 0.2934 0.7383 0.6036 0.093 Uiso 1 1 calc R . .
C21 C 0.5851(6) 0.8538(5) 0.5734(3) 0.0370(17) Uani 1 1 d . . .
H21 H 0.5396 0.8019 0.5424 0.044 Uiso 1 1 calc R . .
C22 C 0.5818(7) 0.9448(5) 0.5562(3) 0.048(2) Uani 1 1 d . . .
H22A H 0.5089 0.9472 0.5578 0.073 Uiso 1 1 calc R . .
H22B H 0.6055 0.9478 0.5155 0.073 Uiso 1 1 calc R . .
H22C H 0.6288 0.9972 0.5845 0.073 Uiso 1 1 calc R . .
C23 C 0.6984(7) 0.8501(7) 0.5698(4) 0.059(2) Uani 1 1 d . . .
H23A H 0.701 0.792 0.5803 0.089 Uiso 1 1 calc R . .
H23B H 0.7459 0.9024 0.5981 0.089 Uiso 1 1 calc R . .
H23C H 0.721 0.8536 0.529 0.089 Uiso 1 1 calc R . .
C24 C 0.5071(6) 0.7124(5) 0.6578(3) 0.046(2) Uani 1 1 d . . .
H24 H 0.5748 0.7117 0.6769 0.055 Uiso 1 1 calc R . .
C25 C 0.4882(8) 0.6448(5) 0.5972(4) 0.065(3) Uani 1 1 d . . .
H25A H 0.5446 0.6686 0.5708 0.097 Uiso 1 1 calc R . .
H25B H 0.4192 0.6388 0.5784 0.097 Uiso 1 1 calc R . .
H25C H 0.4887 0.5841 0.6039 0.097 Uiso 1 1 calc R . .
C26 C 0.4197(8) 0.6755(6) 0.6994(4) 0.071(3) Uani 1 1 d . . .
H26A H 0.4327 0.7181 0.7381 0.107 Uiso 1 1 calc R . .
H26B H 0.4197 0.6145 0.7056 0.107 Uiso 1 1 calc R . .
H26C H 0.3506 0.6704 0.6811 0.107 Uiso 1 1 calc R . .
C127 C 0.5626(17) 0.9613(11) 0.9286(11) 0.033(4) Uani 0.497(9) 1 d PDU A 1
C128 C 0.6677(14) 1.0188(14) 0.9492(10) 0.035(4) Uani 0.497(9) 1 d PDU A 1
C129 C 0.6851(15) 1.1019(12) 0.9287(8) 0.041(3) Uani 0.497(9) 1 d PDU A 1
C130 C 0.596(2) 1.0962(15) 0.8950(10) 0.049(5) Uani 0.497(9) 1 d PDU A 1
C131 C 0.5195(14) 1.0099(16) 0.8934(9) 0.039(4) Uani 0.497(9) 1 d PDU A 1
C132 C 0.5024(15) 0.8687(10) 0.9453(8) 0.058(5) Uani 0.497(9) 1 d PDU A 1
H13D H 0.5497 0.8498 0.9699 0.087 Uiso 0.497(9) 1 calc PR A 1
H13E H 0.4774 0.8221 0.9086 0.087 Uiso 0.497(9) 1 calc PR A 1
H13F H 0.4414 0.8744 0.968 0.087 Uiso 0.497(9) 1 calc PR A 1
C133 C 0.4068(12) 0.9766(17) 0.8661(7) 0.075(7) Uani 0.497(9) 1 d PDU A 1
H13G H 0.3962 1.0224 0.844 0.112 Uiso 0.497(9) 1 calc PR A 1
H13H H 0.3568 0.9683 0.898 0.112 Uiso 0.497(9) 1 calc PR A 1
H13I H 0.3943 0.9175 0.8385 0.112 Uiso 0.497(9) 1 calc PR A 1
C134 C 0.574(2) 1.1784(12) 0.8750(8) 0.079(7) Uani 0.497(9) 1 d PDU A 1
H13J H 0.5054 1.1573 0.8525 0.118 Uiso 0.497(9) 1 calc PR A 1
H13K H 0.6303 1.2056 0.8492 0.118 Uiso 0.497(9) 1 calc PR A 1
H13L H 0.5741 1.2248 0.9103 0.118 Uiso 0.497(9) 1 calc PR A 1
C135 C 0.7802(15) 1.1866(11) 0.9514(8) 0.078(7) Uani 0.497(9) 1 d PDU A 1
H13M H 0.7779 1.2375 0.9316 0.117 Uiso 0.497(9) 1 calc PR A 1
H13N H 0.8458 1.172 0.9425 0.117 Uiso 0.497(9) 1 calc PR A 1
H13O H 0.7783 1.2052 0.9949 0.117 Uiso 0.497(9) 1 calc PR A 1
C136 C 0.7384(15) 0.9899(15) 0.9895(7) 0.069(6) Uani 0.497(9) 1 d PDU A 1
H13P H 0.7025 0.9265 0.9951 0.104 Uiso 0.497(9) 1 calc PR A 1
H13Q H 0.7527 1.0318 1.0285 0.104 Uiso 0.497(9) 1 calc PR A 1
H13R H 0.8056 0.993 0.9707 0.104 Uiso 0.497(9) 1 calc PR A 1
C227 C 0.5955(16) 0.9676(14) 0.9421(11) 0.032(3) Uani 0.503(9) 1 d PDU A 2
C228 C 0.6707(13) 1.0581(14) 0.9471(9) 0.037(4) Uani 0.503(9) 1 d PDU A 2
C229 C 0.6269(18) 1.1067(11) 0.9131(10) 0.037(4) Uani 0.503(9) 1 d PDU A 2
C230 C 0.5316(17) 1.0492(15) 0.8854(10) 0.037(3) Uani 0.503(9) 1 d PDU A 2
C231 C 0.5097(12) 0.9623(12) 0.9023(8) 0.035(3) Uani 0.503(9) 1 d PDU A 2
C232 C 0.5962(18) 0.8919(12) 0.9762(7) 0.065(5) Uani 0.503(9) 1 d PDU A 2
H23D H 0.663 0.9107 1.0007 0.097 Uiso 0.503(9) 1 calc PR A 2
H23E H 0.5896 0.8348 0.9477 0.097 Uiso 0.503(9) 1 calc PR A 2
H23F H 0.5364 0.8814 1.0023 0.097 Uiso 0.503(9) 1 calc PR A 2
C233 C 0.4056(11) 0.8832(11) 0.8890(8) 0.061(5) Uani 0.503(9) 1 d PDU A 2
H23G H 0.3604 0.897 0.8601 0.092 Uiso 0.503(9) 1 calc PR A 2
H23H H 0.3691 0.8758 0.9262 0.092 Uiso 0.503(9) 1 calc PR A 2
H23I H 0.4201 0.8259 0.8721 0.092 Uiso 0.503(9) 1 calc PR A 2
C234 C 0.4535(14) 1.0794(14) 0.8510(8) 0.072(6) Uani 0.503(9) 1 d PDU A 2
H23J H 0.3914 1.0257 0.8358 0.109 Uiso 0.503(9) 1 calc PR A 2
H23K H 0.4881 1.106 0.8172 0.109 Uiso 0.503(9) 1 calc PR A 2
H23L H 0.4309 1.1258 0.8778 0.109 Uiso 0.503(9) 1 calc PR A 2
C235 C 0.6767(17) 1.2096(9) 0.9156(9) 0.076(7) Uani 0.503(9) 1 d PDU A 2
H23M H 0.6356 1.2305 0.8885 0.115 Uiso 0.503(9) 1 calc PR A 2
H23N H 0.7499 1.2224 0.9033 0.115 Uiso 0.503(9) 1 calc PR A 2
H23O H 0.6769 1.2425 0.9567 0.115 Uiso 0.503(9) 1 calc PR A 2
C236 C 0.7718(12) 1.0901(14) 0.9877(6) 0.061(5) Uani 0.503(9) 1 d PDU A 2
H23P H 0.7781 1.0383 1.0052 0.092 Uiso 0.503(9) 1 calc PR A 2
H23Q H 0.7691 1.1404 1.0199 0.092 Uiso 0.503(9) 1 calc PR A 2
H23R H 0.8334 1.1122 0.9641 0.092 Uiso 0.503(9) 1 calc PR A 2
C41 C 0.6377(12) 0.7907(7) 0.8451(5) 0.071(4) Uani 1 1 d . . .
C42 C 0.6231(12) 0.6894(6) 0.8454(5) 0.134(7) Uani 1 1 d . . .
H42A H 0.6921 0.6781 0.8398 0.161 Uiso 1 1 calc R . .
H42B H 0.5732 0.6504 0.8114 0.161 Uiso 1 1 calc R . .
C43 C 0.5800(10) 0.6621(6) 0.9041(4) 0.064(3) Uani 1 1 d . . .
C44 C 0.4725(8) 0.6286(6) 0.9092(4) 0.059(2) Uani 1 1 d . . .
H44 H 0.4248 0.6222 0.8762 0.071 Uiso 1 1 calc R . .
C45 C 0.4341(7) 0.6045(6) 0.9622(4) 0.063(3) Uani 1 1 d . . .
H45 H 0.3596 0.5794 0.9652 0.076 Uiso 1 1 calc R . .
C46 C 0.5002(8) 0.6156(6) 1.0099(4) 0.059(3) Uani 1 1 d . . .
H46 H 0.4723 0.6017 1.047 0.071 Uiso 1 1 calc R . .
C47 C 0.6051(9) 0.6463(6) 1.0052(5) 0.073(3) Uani 1 1 d . . .
H47 H 0.6513 0.651 1.0385 0.087 Uiso 1 1 calc R . .
C48 C 0.6478(8) 0.6714(6) 0.9529(6) 0.079(3) Uani 1 1 d . . .
H48 H 0.7226 0.6947 0.9505 0.094 Uiso 1 1 calc R . .
C51 C -0.1267(5) 0.5094(4) 0.7915(3) 0.0298(15) Uani 1 1 d . . .
C52 C -0.2130(5) 0.4241(5) 0.7796(3) 0.0312(16) Uani 1 1 d . . .
H52 H -0.1992 0.3782 0.7982 0.037 Uiso 1 1 calc R . .
C53 C -0.3135(5) 0.3901(4) 0.7474(3) 0.0281(15) Uani 1 1 d . . .
H53 H -0.3476 0.3275 0.7508 0.034 Uiso 1 1 calc R . .
C54 C -0.3784(5) 0.4203(4) 0.7120(3) 0.0264(14) Uani 1 1 d . . .
C55 C -0.3594(5) 0.5084(4) 0.6957(3) 0.0314(16) Uani 1 1 d . . .
H55 H -0.4142 0.5089 0.6688 0.038 Uiso 1 1 calc R . .
C56 C -0.2793(5) 0.5953(5) 0.7095(3) 0.0333(16) Uani 1 1 d . . .
H56 H -0.2965 0.6414 0.6927 0.04 Uiso 1 1 calc R . .
C57 C -0.1798(5) 0.6303(4) 0.7421(3) 0.0316(16) Uani 1 1 d . . .
H57 H -0.1475 0.6944 0.7422 0.038 Uiso 1 1 calc R . .
C58 C -0.1168(6) 0.5957(5) 0.7741(3) 0.0334(16) Uani 1 1 d . . .
H58 H -0.0504 0.6409 0.7879 0.04 Uiso 1 1 calc R . .
C59 C -0.0788(6) 0.5339(5) 0.9260(3) 0.0424(19) Uani 1 1 d . . .
H59 H -0.0275 0.5304 0.9571 0.051 Uiso 1 1 calc R . .
C60 C -0.1855(8) 0.4632(8) 0.9324(4) 0.089(4) Uani 1 1 d . . .
H60A H -0.1791 0.4009 0.9241 0.133 Uiso 1 1 calc R . .
H60B H -0.2388 0.4672 0.9039 0.133 Uiso 1 1 calc R . .
H60C H -0.2076 0.4758 0.9734 0.133 Uiso 1 1 calc R . .
C61 C -0.0888(9) 0.6316(7) 0.9397(4) 0.078(3) Uani 1 1 d . . .
H61A H -0.0199 0.6773 0.9361 0.117 Uiso 1 1 calc R . .
H61B H -0.1114 0.6434 0.9807 0.117 Uiso 1 1 calc R . .
H61C H -0.1416 0.6362 0.9112 0.117 Uiso 1 1 calc R . .
C62 C 0.1039(6) 0.6106(6) 0.8494(4) 0.050(2) Uani 1 1 d . . .
H62 H 0.0807 0.6668 0.8545 0.06 Uiso 1 1 calc R . .
C63 C 0.1804(7) 0.6269(7) 0.9033(5) 0.090(4) Uani 1 1 d . . .
H63A H 0.142 0.6289 0.9402 0.134 Uiso 1 1 calc R . .
H63B H 0.2373 0.6857 0.905 0.134 Uiso 1 1 calc R . .
H63C H 0.2111 0.5764 0.8995 0.134 Uiso 1 1 calc R . .
C64 C 0.1617(8) 0.6107(8) 0.7913(5) 0.095(4) Uani 1 1 d . . .
H64A H 0.1111 0.6016 0.7574 0.143 Uiso 1 1 calc R . .
H64B H 0.1929 0.5605 0.7855 0.143 Uiso 1 1 calc R . .
H64C H 0.218 0.67 0.7936 0.143 Uiso 1 1 calc R . .
C65 C 0.0004(7) 0.3944(5) 0.8426(4) 0.056(2) Uani 1 1 d . . .
H65 H -0.0716 0.3467 0.8368 0.068 Uiso 1 1 calc R . .
C66 C 0.0524(10) 0.3829(7) 0.8991(5) 0.100(4) Uani 1 1 d . . .
H66A H 0.0135 0.3987 0.9338 0.151 Uiso 1 1 calc R . .
H66B H 0.1262 0.424 0.9045 0.151 Uiso 1 1 calc R . .
H66C H 0.0513 0.3186 0.8955 0.151 Uiso 1 1 calc R . .
C67 C 0.0608(11) 0.3711(9) 0.7879(5) 0.110(5) Uani 1 1 d . . .
H67A H 0.0253 0.3771 0.7516 0.166 Uiso 1 1 calc R . .
H67B H 0.0621 0.3075 0.7844 0.166 Uiso 1 1 calc R . .
H67C H 0.1337 0.4138 0.7927 0.166 Uiso 1 1 calc R . .
C68 C -0.5175(6) 0.2107(5) 0.6700(4) 0.051(2) Uani 1 1 d . . .
H68 H -0.4559 0.2064 0.6935 0.061 Uiso 1 1 calc R . .
C69 C -0.5012(8) 0.1806(6) 0.6034(4) 0.074(3) Uani 1 1 d . . .
H69A H -0.4367 0.2244 0.5919 0.112 Uiso 1 1 calc R . .
H69B H -0.5625 0.1796 0.5788 0.112 Uiso 1 1 calc R . .
H69C H -0.4939 0.1186 0.597 0.112 Uiso 1 1 calc R . .
C70 C -0.6191(7) 0.1396(5) 0.6881(5) 0.075(3) Uani 1 1 d . . .
H70A H -0.6291 0.1577 0.7307 0.113 Uiso 1 1 calc R . .
H70B H -0.6109 0.078 0.6808 0.113 Uiso 1 1 calc R . .
H70C H -0.681 0.1385 0.664 0.113 Uiso 1 1 calc R . .
C71 C -0.5880(6) 0.3715(5) 0.6306(3) 0.0421(18) Uani 1 1 d . . .
H71 H -0.5868 0.4361 0.6471 0.05 Uiso 1 1 calc R . .
C72 C -0.5381(8) 0.3750(6) 0.5707(3) 0.063(3) Uani 1 1 d . . .
H72A H -0.4634 0.4137 0.577 0.095 Uiso 1 1 calc R . .
H72B H -0.5761 0.4014 0.5453 0.095 Uiso 1 1 calc R . .
H72C H -0.5425 0.3123 0.5508 0.095 Uiso 1 1 calc R . .
C73 C -0.7063(7) 0.3126(6) 0.6207(5) 0.073(3) Uani 1 1 d . . .
H73A H -0.7386 0.3112 0.6595 0.109 Uiso 1 1 calc R . .
H73B H -0.7124 0.2495 0.601 0.109 Uiso 1 1 calc R . .
H73C H -0.7432 0.3398 0.5953 0.109 Uiso 1 1 calc R . .
C74 C -0.5955(6) 0.3472(5) 0.7609(4) 0.046(2) Uani 1 1 d . . .
H74 H -0.6673 0.2996 0.7523 0.055 Uiso 1 1 calc R . .
C75 C -0.6122(7) 0.4412(6) 0.7759(4) 0.070(3) Uani 1 1 d . . .
H75A H -0.6471 0.4523 0.7411 0.105 Uiso 1 1 calc R . .
H75B H -0.5433 0.4895 0.786 0.105 Uiso 1 1 calc R . .
H75C H -0.6569 0.4424 0.8102 0.105 Uiso 1 1 calc R . .
C76 C -0.5425(8) 0.3277(8) 0.8166(4) 0.085(3) Uani 1 1 d . . .
H76A H -0.5335 0.2664 0.8069 0.127 Uiso 1 1 calc R . .
H76B H -0.5879 0.3296 0.8505 0.127 Uiso 1 1 calc R . .
H76C H -0.4729 0.3748 0.8272 0.127 Uiso 1 1 calc R . .
C77 C -0.0020(6) 0.5217(5) 0.6061(3) 0.0397(18) Uani 1 1 d . . .
C78 C -0.0251(7) 0.6043(5) 0.6240(3) 0.047(2) Uani 1 1 d . . .
C79 C -0.1216(7) 0.5961(6) 0.5946(4) 0.050(2) Uani 1 1 d . . .
C80 C -0.1593(6) 0.5087(6) 0.5582(3) 0.050(2) Uani 1 1 d . . .
C81 C -0.0850(7) 0.4616(5) 0.5646(3) 0.045(2) Uani 1 1 d . . .
C82 C 0.0962(8) 0.5013(8) 0.6230(4) 0.083(3) Uani 1 1 d . . .
H82A H 0.0911 0.4381 0.6038 0.124 Uiso 1 1 calc R . .
H82B H 0.1033 0.5073 0.6667 0.124 Uiso 1 1 calc R . .
H82C H 0.1585 0.5451 0.6095 0.124 Uiso 1 1 calc R . .
C83 C 0.0480(8) 0.6926(6) 0.6608(5) 0.091(4) Uani 1 1 d . . .
H83A H 0.1099 0.6807 0.677 0.137 Uiso 1 1 calc R . .
H83B H 0.01 0.7152 0.6939 0.137 Uiso 1 1 calc R . .
H83C H 0.0716 0.7393 0.6353 0.137 Uiso 1 1 calc R . .
C84 C -0.1642(9) 0.6768(7) 0.5932(5) 0.098(4) Uani 1 1 d . . .
H84A H -0.2324 0.6543 0.5698 0.147 Uiso 1 1 calc R . .
H84B H -0.1133 0.7236 0.5746 0.147 Uiso 1 1 calc R . .
H84C H -0.1739 0.7041 0.6342 0.147 Uiso 1 1 calc R . .
C85 C -0.2599(8) 0.4724(9) 0.5170(4) 0.093(4) Uani 1 1 d . . .
H85A H -0.2684 0.4091 0.4967 0.14 Uiso 1 1 calc R . .
H85B H -0.2547 0.512 0.4871 0.14 Uiso 1 1 calc R . .
H85C H -0.3214 0.4728 0.5408 0.14 Uiso 1 1 calc R . .
C86 C -0.0861(9) 0.3721(6) 0.5270(4) 0.085(4) Uani 1 1 d . . .
H86A H -0.1532 0.3448 0.5025 0.127 Uiso 1 1 calc R . .
H86B H -0.0794 0.3297 0.5531 0.127 Uiso 1 1 calc R . .
H86C H -0.0266 0.383 0.5008 0.127 Uiso 1 1 calc R . .
C91 C -0.1763(11) 0.2906(6) 0.6419(5) 0.065(3) Uani 1 1 d . . .
C92 C -0.1863(11) 0.1891(6) 0.6343(5) 0.117(6) Uani 1 1 d . . .
H92A H -0.2623 0.1515 0.6274 0.14 Uiso 1 1 calc R . .
H92B H -0.159 0.1771 0.6717 0.14 Uiso 1 1 calc R . .
C93 C -0.1247(9) 0.1597(5) 0.5818(4) 0.057(3) Uani 1 1 d . . .
C94 C -0.0165(10) 0.1738(7) 0.5887(4) 0.078(3) Uani 1 1 d . . .
H94 H 0.0209 0.2012 0.6266 0.094 Uiso 1 1 calc R . .
C95 C 0.0367(9) 0.1470(8) 0.5387(5) 0.082(3) Uani 1 1 d . . .
H95 H 0.1107 0.1559 0.5426 0.099 Uiso 1 1 calc R . .
C96 C -0.0170(9) 0.1088(7) 0.4855(4) 0.068(3) Uani 1 1 d . . .
H96 H 0.0192 0.0909 0.4517 0.081 Uiso 1 1 calc R . .
C97 C -0.1199(9) 0.0959(6) 0.4797(4) 0.067(3) Uani 1 1 d . . .
H97 H -0.1567 0.0673 0.4418 0.08 Uiso 1 1 calc R . .
C98 C -0.1743(7) 0.1222(5) 0.5258(4) 0.057(2) Uani 1 1 d . . .
H98 H -0.2476 0.1146 0.5195 0.069 Uiso 1 1 calc R . .
O41 O 0.7180(6) 0.8538(5) 0.8696(3) 0.0626(19) Uani 1 1 d . A .
O42 O 0.5657(6) 0.8121(4) 0.8207(3) 0.0629(19) Uani 1 1 d . A .
O91 O -0.2493(5) 0.3139(4) 0.6189(2) 0.0594(18) Uani 1 1 d . . .
O92 O -0.0989(6) 0.3505(4) 0.6701(3) 0.0592(17) Uani 1 1 d . . .
Si1 Si 1.01654(14) 1.01272(12) 0.81323(8) 0.0265(4) Uani 1 1 d . . .
Si2 Si 0.52860(15) 0.83680(13) 0.64902(8) 0.0298(4) Uani 1 1 d . . .
Si51 Si -0.02235(16) 0.51066(13) 0.84993(8) 0.0313(4) Uani 1 1 d . . .
Si52 Si -0.51820(15) 0.33531(13) 0.69100(9) 0.0317(4) Uani 1 1 d . . .
U1 U 0.675108(18) 0.972048(15) 0.828521(10) 0.02379(7) Uani 1 1 d . . .
U2 U -0.177461(19) 0.472292(15) 0.672033(10) 0.02546(7) Uani 1 1 d . . .

loop_
_atom_site_aniso_label
_atom_site_aniso_U_11
_atom_site_aniso_U_22
_atom_site_aniso_U_33
_atom_site_aniso_U_23
_atom_site_aniso_U_13
_atom_site_aniso_U_12
C1 0.018(3) 0.029(3) 0.026(3) 0.002(3) -0.003(3) 0.002(3)
C2 0.027(4) 0.023(3) 0.030(4) 0.001(3) 0.001(3) 0.007(3)
C3 0.022(3) 0.028(3) 0.022(3) 0.007(3) 0.006(3) 0.007(3)
C4 0.028(4) 0.027(3) 0.022(3) 0.005(3) 0.004(3) 0.006(3)
C5 0.025(4) 0.028(3) 0.034(4) 0.005(3) 0.001(3) 0.002(3)
C6 0.036(4) 0.022(3) 0.030(4) 0.001(3) 0.002(3) 0.010(3)
C7 0.042(4) 0.026(3) 0.039(4) 0.010(3) 0.000(3) 0.016(3)
C8 0.024(4) 0.036(4) 0.030(4) 0.007(3) 0.000(3) 0.013(3)
C9 0.022(4) 0.073(5) 0.063(5) 0.030(5) 0.017(4) 0.026(4)
C10 0.071(7) 0.155(11) 0.036(5) 0.003(6) 0.025(5) 0.051(7)
C11 0.058(7) 0.115(9) 0.121(9) 0.092(8) 0.048(6) 0.041(6)
C12 0.039(5) 0.047(5) 0.059(5) -0.013(4) -0.015(4) 0.012(4)
C13 0.034(5) 0.075(7) 0.110(8) -0.016(6) -0.040(5) 0.009(5)
C14 0.097(10) 0.163(13) 0.056(7) -0.047(8) -0.012(6) 0.058(9)
C15 0.032(4) 0.027(4) 0.074(6) 0.019(4) -0.013(4) 0.003(3)
C16 0.054(6) 0.056(5) 0.097(7) 0.024(5) -0.001(5) 0.025(5)
C17 0.092(9) 0.145(11) 0.168(12) 0.132(10) 0.076(9) 0.072(8)
C18 0.025(4) 0.049(4) 0.053(5) 0.018(4) 0.000(3) 0.009(3)
C19 0.034(5) 0.074(6) 0.057(5) 0.008(5) 0.010(4) 0.010(4)
C20 0.051(6) 0.073(6) 0.065(6) 0.006(5) -0.024(5) 0.027(5)
C21 0.036(4) 0.040(4) 0.031(4) 0.004(3) -0.002(3) 0.007(3)
C22 0.054(5) 0.041(4) 0.040(5) 0.005(4) 0.000(4) 0.002(4)
C23 0.051(6) 0.086(7) 0.041(5) 0.003(5) 0.007(4) 0.026(5)
C24 0.051(5) 0.031(4) 0.052(5) 0.010(4) -0.021(4) 0.006(4)
C25 0.086(7) 0.036(4) 0.071(6) 0.007(5) -0.016(5) 0.019(5)
C26 0.072(7) 0.053(5) 0.083(7) 0.034(5) -0.001(6) -0.001(5)
C127 0.040(9) 0.032(6) 0.023(11) -0.006(6) 0.002(7) 0.011(6)
C128 0.030(7) 0.051(9) 0.026(8) -0.003(8) 0.004(6) 0.023(6)
C129 0.051(9) 0.049(8) 0.017(8) -0.001(6) 0.014(7) 0.010(6)
C130 0.083(12) 0.041(8) 0.024(11) 0.005(8) -0.002(9) 0.024(7)
C131 0.039(8) 0.051(11) 0.028(10) -0.005(10) -0.004(7) 0.025(8)
C132 0.075(13) 0.051(8) 0.050(11) 0.018(8) 0.044(10) 0.018(7)
C133 0.041(8) 0.144(19) 0.038(9) -0.011(11) -0.006(7) 0.043(9)
C134 0.15(2) 0.063(10) 0.053(12) 0.011(10) 0.029(12) 0.080(13)
C135 0.088(13) 0.053(9) 0.058(12) -0.032(10) 0.017(10) -0.003(9)
C136 0.070(12) 0.114(16) 0.035(9) 0.002(10) -0.018(8) 0.052(12)
C227 0.038(9) 0.048(7) 0.018(10) 0.009(7) 0.020(7) 0.025(6)
C228 0.043(8) 0.052(9) 0.013(8) -0.009(8) -0.001(6) 0.016(7)
C229 0.054(10) 0.030(6) 0.029(12) -0.001(7) 0.010(7) 0.019(6)
C230 0.039(8) 0.043(9) 0.040(9) 0.012(9) 0.014(7) 0.027(6)
C231 0.039(8) 0.038(7) 0.022(8) 0.002(7) 0.008(6) 0.007(6)
C232 0.103(16) 0.080(11) 0.033(9) 0.030(9) 0.041(10) 0.049(11)
C233 0.035(8) 0.050(9) 0.082(13) -0.015(9) 0.022(8) 0.003(6)
C234 0.051(11) 0.095(14) 0.106(15) 0.037(11) 0.018(9) 0.063(11)
C235 0.100(16) 0.029(7) 0.092(15) -0.005(8) 0.057(13) 0.016(7)
C236 0.057(9) 0.091(14) 0.025(8) -0.020(9) -0.005(6) 0.026(8)
C41 0.134(12) 0.041(5) 0.052(6) 0.018(5) 0.065(7) 0.041(7)
C42 0.284(18) 0.033(5) 0.106(9) 0.041(6) 0.140(11) 0.064(8)
C43 0.107(9) 0.033(4) 0.065(6) 0.022(5) 0.052(6) 0.031(5)
C44 0.070(7) 0.067(6) 0.051(5) 0.018(5) 0.002(5) 0.033(5)
C45 0.044(6) 0.066(6) 0.070(7) 0.016(5) 0.019(5) 0.002(5)
C46 0.078(8) 0.051(5) 0.043(5) 0.019(4) 0.013(5) 0.007(5)
C47 0.079(8) 0.058(6) 0.079(7) 0.011(6) -0.023(6) 0.019(6)
C48 0.048(6) 0.047(5) 0.133(11) 0.013(7) 0.030(7) 0.007(5)
C51 0.032(4) 0.026(3) 0.027(4) -0.002(3) 0.001(3) 0.008(3)
C52 0.036(4) 0.031(4) 0.025(4) 0.007(3) 0.006(3) 0.008(3)
C53 0.033(4) 0.020(3) 0.028(4) 0.003(3) 0.000(3) 0.005(3)
C54 0.026(4) 0.027(3) 0.028(3) 0.009(3) 0.002(3) 0.009(3)
C55 0.029(4) 0.035(4) 0.030(4) 0.003(3) -0.006(3) 0.012(3)
C56 0.036(4) 0.032(4) 0.032(4) 0.005(3) 0.008(3) 0.012(3)
C57 0.036(4) 0.022(3) 0.034(4) 0.005(3) 0.005(3) 0.005(3)
C58 0.031(4) 0.034(4) 0.029(4) 0.002(3) -0.002(3) 0.005(3)
C59 0.050(5) 0.050(5) 0.029(4) 0.010(4) -0.002(3) 0.018(4)
C60 0.062(7) 0.145(10) 0.046(6) 0.044(6) 0.011(5) -0.001(7)
C61 0.121(10) 0.101(8) 0.038(5) 0.012(5) 0.012(5) 0.074(7)
C62 0.040(5) 0.055(5) 0.051(5) 0.018(4) -0.010(4) 0.002(4)
C63 0.051(6) 0.094(8) 0.107(9) 0.052(7) -0.041(6) -0.019(5)
C64 0.065(8) 0.127(10) 0.106(9) 0.062(8) 0.033(7) 0.026(7)
C65 0.062(6) 0.043(5) 0.068(6) -0.006(4) -0.030(5) 0.030(4)
C66 0.170(13) 0.058(6) 0.085(8) -0.008(6) -0.055(8) 0.065(7)
C67 0.162(13) 0.129(10) 0.078(8) -0.009(8) 0.002(8) 0.115(10)
C68 0.040(5) 0.034(4) 0.075(6) 0.001(4) -0.013(4) 0.011(4)
C69 0.073(7) 0.057(6) 0.084(7) -0.022(6) -0.009(6) 0.026(5)
C70 0.061(7) 0.031(4) 0.132(9) 0.016(5) -0.002(6) 0.013(4)
C71 0.038(5) 0.036(4) 0.049(5) 0.011(4) -0.005(4) 0.005(3)
C72 0.086(7) 0.058(5) 0.036(5) 0.004(4) -0.015(5) 0.014(5)
C73 0.044(6) 0.077(7) 0.096(8) 0.033(6) -0.022(5) 0.009(5)
C74 0.033(4) 0.043(4) 0.056(5) 0.013(4) 0.013(4) 0.002(4)
C75 0.066(7) 0.055(5) 0.084(7) -0.001(5) 0.036(6) 0.020(5)
C76 0.060(7) 0.136(10) 0.051(6) 0.033(6) 0.014(5) 0.010(6)
C77 0.036(4) 0.055(5) 0.030(4) 0.012(4) 0.011(3) 0.015(4)
C78 0.052(5) 0.034(4) 0.042(5) 0.008(4) 0.022(4) -0.002(4)
C79 0.053(6) 0.051(5) 0.060(5) 0.039(5) 0.030(5) 0.020(4)
C80 0.040(5) 0.071(6) 0.038(5) 0.028(4) 0.007(4) 0.007(4)
C81 0.063(6) 0.035(4) 0.033(4) 0.013(4) 0.022(4) 0.007(4)
C82 0.055(7) 0.138(10) 0.082(7) 0.048(7) 0.029(6) 0.052(7)
C83 0.080(8) 0.061(6) 0.088(8) -0.008(6) 0.042(6) -0.028(5)
C84 0.137(11) 0.095(8) 0.117(9) 0.081(8) 0.070(8) 0.081(8)
C85 0.058(7) 0.174(12) 0.038(5) 0.049(7) -0.002(5) 0.008(7)
C86 0.139(10) 0.053(6) 0.050(6) 0.005(5) 0.052(6) 0.015(6)
C91 0.108(10) 0.042(5) 0.052(6) 0.022(5) 0.059(6) 0.028(6)
C92 0.217(14) 0.029(5) 0.109(9) 0.021(5) 0.120(10) 0.040(7)
C93 0.099(8) 0.022(4) 0.058(6) 0.011(4) 0.040(6) 0.026(5)
C94 0.106(10) 0.067(7) 0.048(6) -0.005(5) -0.016(6) 0.014(6)
C95 0.066(7) 0.098(8) 0.087(8) 0.003(7) -0.008(6) 0.041(6)
C96 0.082(8) 0.067(6) 0.055(6) 0.000(5) 0.008(6) 0.031(6)
C97 0.090(8) 0.056(6) 0.049(6) -0.004(5) -0.003(5) 0.023(6)
C98 0.047(5) 0.041(5) 0.078(7) 0.001(5) 0.013(5) 0.010(4)
O41 0.099(6) 0.066(4) 0.058(4) 0.043(4) 0.042(4) 0.059(4)
O42 0.084(5) 0.035(3) 0.048(4) -0.001(3) 0.038(3) -0.008(3)
O91 0.076(5) 0.031(3) 0.041(3) -0.012(3) 0.028(3) -0.015(3)
O92 0.087(5) 0.055(4) 0.058(4) 0.027(3) 0.040(4) 0.045(4)
Si1 0.0232(10) 0.0254(9) 0.0294(10) 0.0052(8) -0.0005(8) 0.0057(7)
Si2 0.0289(11) 0.0286(9) 0.0315(10) 0.0068(8) -0.0064(8) 0.0078(8)
Si51 0.0335(11) 0.0272(9) 0.0316(10) 0.0039(9) -0.0061(8) 0.0081(8)
Si52 0.0270(11) 0.0283(9) 0.0389(11) 0.0047(9) -0.0023(8) 0.0083(8)
U1 0.02392(14) 0.02328(13) 0.02450(14) 0.00379(11) 0.00285(10) 0.00832(10)
U2 0.02802(15) 0.02370(13) 0.02402(14) 0.00543(11) 0.00296(11) 0.00676(11)

loop_
_atom_type_symbol
_atom_type_description
_atom_type_scat_dispersion_real
_atom_type_scat_dispersion_imag
_atom_type_scat_source
C C 0.0033 0.0016 'International Tables Vol C Tables 4.2.6.8 and 6.1.1.4'
H H 0 0 'International Tables Vol C Tables 4.2.6.8 and 6.1.1.4'
O O 0.0106 0.006 'International Tables Vol C Tables 4.2.6.8 and 6.1.1.4'
Si Si 0.0817 0.0704 'International Tables Vol C Tables 4.2.6.8 and 6.1.1.4'
U U -9.6767 9.6646 'International Tables Vol C Tables 4.2.6.8 and 6.1.1.4'

loop_
_geom_angle_atom_site_label_1
_geom_angle_atom_site_label_2
_geom_angle_atom_site_label_3
_geom_angle
C8 C1 C2 130.4(6)
C8 C1 Si2 115.8(5)
C2 C1 Si2 113.4(4)
C8 C1 U1 73.3(4)
C2 C1 U1 72.7(3)
Si2 C1 U1 141.4(3)
C3 C2 C1 137.9(6)
C3 C2 U1 74.7(4)
C1 C2 U1 76.4(4)
C3 C2 H2 111
C1 C2 H2 111
U1 C2 H2 134.1
C2 C3 C4 138.1(6)
C2 C3 U1 74.7(4)
C4 C3 U1 76.0(3)
C2 C3 H3 110.9
C4 C3 H3 110.9
U1 C3 H3 135.1
C3 C4 C5 129.9(6)
C3 C4 Si1 112.6(5)
C5 C4 Si1 116.1(5)
C3 C4 U1 73.5(4)
C5 C4 U1 74.0(4)
Si1 C4 U1 144.3(3)
C6 C5 C4 134.9(6)
C6 C5 U1 74.6(4)
C4 C5 U1 75.2(4)
C6 C5 H5 112.5
C4 C5 H5 112.5
U1 C5 H5 132.8
C7 C6 C5 137.2(6)
C7 C6 U1 74.6(4)
C5 C6 U1 75.1(4)
C7 C6 H6 111.4
C5 C6 H6 111.4
U1 C6 H6 135.7
C6 C7 C8 137.1(6)
C6 C7 U1 75.4(4)
C8 C7 U1 75.2(4)
C6 C7 H7 111.4
C8 C7 H7 111.4
U1 C7 H7 133.9
C7 C8 C1 134.2(6)
C7 C8 U1 74.4(4)
C1 C8 U1 76.0(4)
C7 C8 H8 112.9
C1 C8 H8 112.9
U1 C8 H8 131
C10 C9 C11 110.4(8)
C10 C9 Si1 114.2(6)
C11 C9 Si1 110.9(6)
C10 C9 H9 106.9
C11 C9 H9 106.9
Si1 C9 H9 106.9
C9 C10 H10A 109.5
C9 C10 H10B 109.5
H10A C10 H10B 109.5
C9 C10 H10C 109.5
H10A C10 H10C 109.5
H10B C10 H10C 109.5
C9 C11 H11A 109.5
C9 C11 H11B 109.5
H11A C11 H11B 109.5
C9 C11 H11C 109.5
H11A C11 H11C 109.5
H11B C11 H11C 109.5
C14 C12 C13 109.9(8)
C14 C12 Si1 116.2(7)
C13 C12 Si1 113.6(6)
C14 C12 H12 105.4
C13 C12 H12 105.4
Si1 C12 H12 105.4
C12 C13 H13A 109.5
C12 C13 H13B 109.5
H13A C13 H13B 109.5
C12 C13 H13C 109.5
H13A C13 H13C 109.5
H13B C13 H13C 109.5
C12 C14 H14A 109.5
C12 C14 H14B 109.5
H14A C14 H14B 109.5
C12 C14 H14C 109.5
H14A C14 H14C 109.5
H14B C14 H14C 109.5
C17 C15 C16 107.7(7)
C17 C15 Si1 116.4(7)
C16 C15 Si1 113.4(5)
C17 C15 H15 106.2
C16 C15 H15 106.2
Si1 C15 H15 106.2
C15 C16 H16A 109.5
C15 C16 H16B 109.5
H16A C16 H16B 109.5
C15 C16 H16C 109.5
H16A C16 H16C 109.5
H16B C16 H16C 109.5
C15 C17 H17A 109.5
C15 C17 H17B 109.5
H17A C17 H17B 109.5
C15 C17 H17C 109.5
H17A C17 H17C 109.5
H17B C17 H17C 109.5
C19 C18 C20 110.5(6)
C19 C18 Si2 117.1(5)
C20 C18 Si2 111.6(5)
C19 C18 H18 105.6
C20 C18 H18 105.6
Si2 C18 H18 105.6
C18 C19 H19A 109.5
C18 C19 H19B 109.5
H19A C19 H19B 109.5
C18 C19 H19C 109.5
H19A C19 H19C 109.5
H19B C19 H19C 109.5
C18 C20 H20A 109.5
C18 C20 H20B 109.5
H20A C20 H20B 109.5
C18 C20 H20C 109.5
H20A C20 H20C 109.5
H20B C20 H20C 109.5
C23 C21 C22 108.9(6)
C23 C21 Si2 113.0(5)
C22 C21 Si2 112.4(5)
C23 C21 H21 107.4
C22 C21 H21 107.4
Si2 C21 H21 107.4
C21 C22 H22A 109.5
C21 C22 H22B 109.5
H22A C22 H22B 109.5
C21 C22 H22C 109.5
H22A C22 H22C 109.5
H22B C22 H22C 109.5
C21 C23 H23A 109.5
C21 C23 H23B 109.5
H23A C23 H23B 109.5
C21 C23 H23C 109.5
H23A C23 H23C 109.5
H23B C23 H23C 109.5
C26 C24 C25 109.8(7)
C26 C24 Si2 114.5(6)
C25 C24 Si2 112.9(5)
C26 C24 H24 106.3
C25 C24 H24 106.3
Si2 C24 H24 106.3
C24 C25 H25A 109.5
C24 C25 H25B 109.5
H25A C25 H25B 109.5
C24 C25 H25C 109.5
H25A C25 H25C 109.5
H25B C25 H25C 109.5
C24 C26 H26A 109.5
C24 C26 H26B 109.5
H26A C26 H26B 109.5
C24 C26 H26C 109.5
H26A C26 H26C 109.5
H26B C26 H26C 109.5
C131 C127 C128 107.5(12)
C131 C127 C132 125(2)
C128 C127 C132 127.1(19)
C131 C127 U1 73.8(14)
C128 C127 U1 74.6(14)
C132 C127 U1 121.5(15)
C129 C128 C127 107.3(13)
C129 C128 C136 130.2(19)
C127 C128 C136 122.4(19)
C129 C128 U1 75.8(11)
C127 C128 U1 75.0(14)
C136 C128 U1 118.2(13)
C128 C129 C130 108.6(15)
C128 C129 C135 122(2)
C130 C129 C135 128(2)
C128 C129 U1 74.5(12)
C130 C129 U1 74.4(14)
C135 C129 U1 125.7(11)
C129 C130 C131 109.5(16)
C129 C130 C134 125(2)
C131 C130 C134 125(2)
C129 C130 U1 76.2(14)
C131 C130 U1 74.4(14)
C134 C130 U1 126.6(15)
C127 C131 C130 107.0(14)
C127 C131 C133 125(2)
C130 C131 C133 128(2)
C127 C131 U1 75.9(15)
C130 C131 U1 75.6(15)
C133 C131 U1 119.6(13)
C127 C132 H13D 109.5
C127 C132 H13E 109.5
H13D C132 H13E 109.5
C127 C132 H13F 109.5
H13D C132 H13F 109.5
H13E C132 H13F 109.5
C131 C133 H13G 109.5
C131 C133 H13H 109.5
H13G C133 H13H 109.5
C131 C133 H13I 109.5
H13G C133 H13I 109.5
H13H C133 H13I 109.5
C130 C134 H13J 109.5
C130 C134 H13K 109.5
H13J C134 H13K 109.5
C130 C134 H13L 109.5
H13J C134 H13L 109.5
H13K C134 H13L 109.5
C129 C135 H13M 109.5
C129 C135 H13N 109.5
H13M C135 H13N 109.5
C129 C135 H13O 109.5
H13M C135 H13O 109.5
H13N C135 H13O 109.5
C128 C136 H13P 109.5
C128 C136 H13Q 109.5
H13P C136 H13Q 109.5
C128 C136 H13R 109.5
H13P C136 H13R 109.5
H13Q C136 H13R 109.5
C231 C227 C228 107.3(13)
C231 C227 C232 123.8(19)
C228 C227 C232 128.6(19)
C231 C227 U1 73.4(12)
C228 C227 U1 75.4(12)
C232 C227 U1 121.5(15)
C229 C228 C227 106.9(13)
C229 C228 C236 130.7(19)
C227 C228 C236 122.2(19)
C229 C228 U1 76.0(12)
C227 C228 U1 75.0(13)
C236 C228 U1 118.8(13)
C228 C229 C230 109.5(15)
C228 C229 C235 122(2)
C230 C229 C235 128(2)
C228 C229 U1 74.9(12)
C230 C229 U1 73.8(13)
C235 C229 U1 123.4(13)
C229 C230 C231 108.8(15)
C229 C230 C234 125(2)
C231 C230 C234 125(2)
C229 C230 U1 77.7(14)
C231 C230 U1 74.7(13)
C234 C230 U1 122.3(14)
C227 C231 C230 107.4(14)
C227 C231 C233 126.1(19)
C230 C231 C233 126(2)
C227 C231 U1 76.8(13)
C230 C231 U1 75.8(14)
C233 C231 U1 121.2(11)
C227 C232 H23D 109.5
C227 C232 H23E 109.5
H23D C232 H23E 109.5
C227 C232 H23F 109.5
H23D C232 H23F 109.5
H23E C232 H23F 109.5
C231 C233 H23G 109.5
C231 C233 H23H 109.5
H23G C233 H23H 109.5
C231 C233 H23I 109.5
H23G C233 H23I 109.5
H23H C233 H23I 109.5
C230 C234 H23J 109.5
C230 C234 H23K 109.5
H23J C234 H23K 109.5
C230 C234 H23L 109.5
H23J C234 H23L 109.5
H23K C234 H23L 109.5
C229 C235 H23M 109.5
C229 C235 H23N 109.5
H23M C235 H23N 109.5
C229 C235 H23O 109.5
H23M C235 H23O 109.5
H23N C235 H23O 109.5
C228 C236 H23P 109.5
C228 C236 H23Q 109.5
H23P C236 H23Q 109.5
C228 C236 H23R 109.5
H23P C236 H23R 109.5
H23Q C236 H23R 109.5
O42 C41 O41 118.7(8)
O42 C41 C42 119.3(13)
O41 C41 C42 121.9(13)
O42 C41 U1 60.3(5)
O41 C41 U1 59.4(5)
C42 C41 U1 171.9(6)
C41 C42 C43 111.3(7)
C41 C42 H42A 109.4
C43 C42 H42A 109.4
C41 C42 H42B 109.4
C43 C42 H42B 109.4
H42A C42 H42B 108
C44 C43 C48 119.0(8)
C44 C43 C42 119.9(12)
C48 C43 C42 121.1(12)
C45 C44 C43 119.7(9)
C45 C44 H44 120.2
C43 C44 H44 120.2
C46 C45 C44 121.1(9)
C46 C45 H45 119.5
C44 C45 H45 119.5
C47 C46 C45 119.9(9)
C47 C46 H46 120.1
C45 C46 H46 120.1
C46 C47 C48 121.3(10)
C46 C47 H47 119.3
C48 C47 H47 119.3
C43 C48 C47 119.0(9)
C43 C48 H48 120.5
C47 C48 H48 120.5
C58 C51 C52 129.6(6)
C58 C51 Si51 116.2(5)
C52 C51 Si51 113.3(5)
C58 C51 U2 73.3(4)
C52 C51 U2 73.2(4)
Si51 C51 U2 143.0(3)
C53 C52 C51 137.0(7)
C53 C52 U2 74.6(4)
C51 C52 U2 75.9(4)
C53 C52 H52 111.5
C51 C52 H52 111.5
U2 C52 H52 134.1
C52 C53 C54 139.7(6)
C52 C53 U2 74.7(4)
C54 C53 U2 77.6(4)
C52 C53 H53 110.2
C54 C53 H53 110.2
U2 C53 H53 134.1
C53 C54 C55 129.3(6)
C53 C54 Si52 114.9(5)
C55 C54 Si52 115.4(5)
C53 C54 U2 72.2(4)
C55 C54 U2 72.5(4)
Si52 C54 U2 142.6(3)
C56 C55 C54 135.8(6)
C56 C55 U2 75.1(4)
C54 C55 U2 77.2(4)
C56 C55 H55 112.1
C54 C55 H55 112.1
U2 C55 H55 129.7
C57 C56 C55 135.5(7)
C57 C56 U2 74.6(4)
C55 C56 U2 74.4(4)
C57 C56 H56 112.2
C55 C56 H56 112.2
U2 C56 H56 135
C58 C57 C56 136.8(6)
C58 C57 U2 74.5(4)
C56 C57 U2 74.9(4)
C58 C57 H57 111.6
C56 C57 H57 111.6
U2 C57 H57 135.6
C57 C58 C51 136.1(6)
C57 C58 U2 75.4(4)
C51 C58 U2 76.0(4)
C57 C58 H58 112
C51 C58 H58 112
U2 C58 H58 131.4
C60 C59 C61 109.3(8)
C60 C59 Si51 113.4(6)
C61 C59 Si51 111.6(5)
C60 C59 H59 107.4
C61 C59 H59 107.4
Si51 C59 H59 107.4
C59 C60 H60A 109.5
C59 C60 H60B 109.5
H60A C60 H60B 109.5
C59 C60 H60C 109.5
H60A C60 H60C 109.5
H60B C60 H60C 109.5
C59 C61 H61A 109.5
C59 C61 H61B 109.5
H61A C61 H61B 109.5
C59 C61 H61C 109.5
H61A C61 H61C 109.5
H61B C61 H61C 109.5
C63 C62 C64 111.0(8)
C63 C62 Si51 112.9(6)
C64 C62 Si51 116.5(7)
C63 C62 H62 105.1
C64 C62 H62 105.1
Si51 C62 H62 105.1
C62 C63 H63A 109.5
C62 C63 H63B 109.5
H63A C63 H63B 109.5
C62 C63 H63C 109.5
H63A C63 H63C 109.5
H63B C63 H63C 109.5
C62 C64 H64A 109.5
C62 C64 H64B 109.5
H64A C64 H64B 109.5
C62 C64 H64C 109.5
H64A C64 H64C 109.5
H64B C64 H64C 109.5
C66 C65 C67 110.3(8)
C66 C65 Si51 112.9(6)
C67 C65 Si51 114.1(7)
C66 C65 H65 106.3
C67 C65 H65 106.3
Si51 C65 H65 106.3
C65 C66 H66A 109.5
C65 C66 H66B 109.5
H66A C66 H66B 109.5
C65 C66 H66C 109.5
H66A C66 H66C 109.5
H66B C66 H66C 109.5
C65 C67 H67A 109.5
C65 C67 H67B 109.5
H67A C67 H67B 109.5
C65 C67 H67C 109.5
H67A C67 H67C 109.5
H67B C67 H67C 109.5
C69 C68 C70 109.0(7)
C69 C68 Si52 114.3(6)
C70 C68 Si52 112.8(6)
C69 C68 H68 106.8
C70 C68 H68 106.8
Si52 C68 H68 106.8
C68 C69 H69A 109.5
C68 C69 H69B 109.5
H69A C69 H69B 109.5
C68 C69 H69C 109.5
H69A C69 H69C 109.5
H69B C69 H69C 109.5
C68 C70 H70A 109.5
C68 C70 H70B 109.5
H70A C70 H70B 109.5
C68 C70 H70C 109.5
H70A C70 H70C 109.5
H70B C70 H70C 109.5
C72 C71 C73 109.7(7)
C72 C71 Si52 117.2(6)
C73 C71 Si52 111.2(5)
C72 C71 H71 106
C73 C71 H71 106
Si52 C71 H71 106
C71 C72 H72A 109.5
C71 C72 H72B 109.5
H72A C72 H72B 109.5
C71 C72 H72C 109.5
H72A C72 H72C 109.5
H72B C72 H72C 109.5
C71 C73 H73A 109.5
C71 C73 H73B 109.5
H73A C73 H73B 109.5
C71 C73 H73C 109.5
H73A C73 H73C 109.5
H73B C73 H73C 109.5
C75 C74 C76 109.9(8)
C75 C74 Si52 112.4(6)
C76 C74 Si52 112.3(6)
C75 C74 H74 107.3
C76 C74 H74 107.3
Si52 C74 H74 107.3
C74 C75 H75A 109.5
C74 C75 H75B 109.5
H75A C75 H75B 109.5
C74 C75 H75C 109.5
H75A C75 H75C 109.5
H75B C75 H75C 109.5
C74 C76 H76A 109.5
C74 C76 H76B 109.5
H76A C76 H76B 109.5
C74 C76 H76C 109.5
H76A C76 H76C 109.5
H76B C76 H76C 109.5
C78 C77 C81 107.8(7)
C78 C77 C82 127.1(8)
C81 C77 C82 124.9(8)
C78 C77 U2 76.1(4)
C81 C77 U2 74.4(4)
C82 C77 U2 119.3(5)
C77 C78 C79 108.4(7)
C77 C78 C83 126.3(9)
C79 C78 C83 124.7(9)
C77 C78 U2 74.5(4)
C79 C78 U2 74.9(4)
C83 C78 U2 123.9(5)
C80 C79 C78 108.5(7)
C80 C79 C84 126.0(9)
C78 C79 C84 124.3(9)
C80 C79 U2 74.2(4)
C78 C79 U2 75.6(4)
C84 C79 U2 125.9(5)
C79 C80 C81 107.9(7)
C79 C80 C85 125.8(9)
C81 C80 C85 126.3(9)
C79 C80 U2 76.3(4)
C81 C80 U2 74.9(4)
C85 C80 U2 116.9(5)
C77 C81 C80 107.4(7)
C77 C81 C86 126.6(9)
C80 C81 C86 125.4(9)
C77 C81 U2 75.6(4)
C80 C81 U2 74.9(4)
C86 C81 U2 122.8(5)
C77 C82 H82A 109.5
C77 C82 H82B 109.5
H82A C82 H82B 109.5
C77 C82 H82C 109.5
H82A C82 H82C 109.5
H82B C82 H82C 109.5
C78 C83 H83A 109.5
C78 C83 H83B 109.5
H83A C83 H83B 109.5
C78 C83 H83C 109.5
H83A C83 H83C 109.5
H83B C83 H83C 109.5
C79 C84 H84A 109.5
C79 C84 H84B 109.5
H84A C84 H84B 109.5
C79 C84 H84C 109.5
H84A C84 H84C 109.5
H84B C84 H84C 109.5
C80 C85 H85A 109.5
C80 C85 H85B 109.5
H85A C85 H85B 109.5
C80 C85 H85C 109.5
H85A C85 H85C 109.5
H85B C85 H85C 109.5
C81 C86 H86A 109.5
C81 C86 H86B 109.5
H86A C86 H86B 109.5
C81 C86 H86C 109.5
H86A C86 H86C 109.5
H86B C86 H86C 109.5
O92 C91 O91 119.9(8)
O92 C91 C92 120.8(12)
O91 C91 C92 119.3(12)
O92 C91 U2 60.2(5)
O91 C91 U2 60.5(4)
C92 C91 U2 170.6(6)
C91 C92 C93 111.5(7)
C91 C92 H92A 109.3
C93 C92 H92A 109.3
C91 C92 H92B 109.3
C93 C92 H92B 109.3
H92A C92 H92B 108
C98 C93 C94 118.2(8)
C98 C93 C92 120.7(11)
C94 C93 C92 121.1(11)
C93 C94 C95 118.8(9)
C93 C94 H94 120.6
C95 C94 H94 120.6
C96 C95 C94 120.1(10)
C96 C95 H95 120
C94 C95 H95 120
C97 C96 C95 120.3(10)
C97 C96 H96 119.9
C95 C96 H96 119.9
C96 C97 C98 122.1(9)
C96 C97 H97 118.9
C98 C97 H97 118.9
C97 C98 C93 120.5(9)
C97 C98 H98 119.8
C93 C98 H98 119.8
C41 O41 U1 94.1(6)
C41 O42 U1 92.9(6)
C91 O91 U2 92.2(6)
C91 O92 U2 93.5(6)
C12 Si1 C9 107.3(4)
C12 Si1 C15 112.9(4)
C9 Si1 C15 108.0(4)
C12 Si1 C4 111.3(3)
C9 Si1 C4 105.2(3)
C15 Si1 C4 111.7(3)
C18 Si2 C24 112.0(4)
C18 Si2 C21 105.7(3)
C24 Si2 C21 109.0(3)
C18 Si2 C1 111.9(3)
C24 Si2 C1 112.1(3)
C21 Si2 C1 105.9(3)
C62 Si51 C65 113.6(4)
C62 Si51 C59 106.4(4)
C65 Si51 C59 107.2(4)
C62 Si51 C51 111.0(3)
C65 Si51 C51 112.0(3)
C59 Si51 C51 106.1(3)
C68 Si52 C74 109.2(4)
C68 Si52 C54 111.9(3)
C74 Si52 C54 105.6(3)
C68 Si52 C71 112.9(4)
C74 Si52 C71 105.8(4)
C54 Si52 C71 110.9(3)
O41 U1 O42 53.1(2)
O41 U1 C7 161.3(2)
O42 U1 C7 131.1(2)
O41 U1 C3 76.02(18)
O42 U1 C3 92.90(19)
C7 U1 C3 85.3(2)
O41 U1 C2 87.2(2)
O42 U1 C2 76.98(18)
C7 U1 C2 77.4(2)
C3 U1 C2 30.61(18)
O41 U1 C6 139.1(2)
O42 U1 C6 158.0(2)
C7 U1 C6 30.0(2)
C3 U1 C6 76.95(19)
C2 U1 C6 84.85(19)
O41 U1 C8 142.6(2)
O42 U1 C8 101.4(2)
C7 U1 C8 30.35(19)
C3 U1 C8 79.20(19)
C2 U1 C8 58.17(19)
C6 U1 C8 57.8(2)
O41 U1 C5 108.9(2)
O42 U1 C5 149.9(2)
C7 U1 C5 57.9(2)
C3 U1 C5 57.51(19)
C2 U1 C5 78.42(19)
C6 U1 C5 30.25(19)
C8 U1 C5 79.7(2)
O41 U1 C131 106.0(5)
O42 U1 C131 84.6(5)
C7 U1 C131 92.7(5)
C3 U1 C131 174.6(4)
C2 U1 C131 144.0(4)
C6 U1 C131 103.7(5)
C8 U1 C131 96.6(4)
C5 U1 C131 125.3(5)
O41 U1 C4 83.6(2)
O42 U1 C4 119.5(2)
C7 U1 C4 79.3(2)
C3 U1 C4 30.52(18)
C2 U1 C4 58.80(19)
C6 U1 C4 58.12(19)
C8 U1 C4 89.01(19)
C5 U1 C4 30.77(19)
C131 U1 C4 153.8(5)
O41 U1 C128 74.6(4)
O42 U1 C128 95.8(5)
C7 U1 C128 119.2(4)
C3 U1 C128 135.0(3)
C2 U1 C128 161.0(4)
C6 U1 C128 105.2(5)
C8 U1 C128 140.8(4)
C5 U1 C128 102.0(5)
C131 U1 C128 50.1(4)
C4 U1 C128 112.5(4)
O41 U1 C1 112.0(2)
O42 U1 C1 79.6(2)
C7 U1 C1 57.89(19)
C3 U1 C1 59.06(18)
C2 U1 C1 30.90(18)
C6 U1 C1 78.48(19)
C8 U1 C1 30.72(18)
C5 U1 C1 88.09(19)
C131 U1 C1 115.7(4)
C4 U1 C1 81.24(18)
C128 U1 C1 165.7(4)
O92 U2 O91 53.2(2)
O92 U2 C53 86.97(19)
O91 U2 C53 76.73(18)
O92 U2 C58 110.3(2)
O91 U2 C58 150.8(2)
C53 U2 C58 78.5(2)
O92 U2 C52 76.00(19)
O91 U2 C52 93.1(2)
C53 U2 C52 30.76(19)
C58 U2 C52 57.9(2)
O92 U2 C55 140.8(2)
O91 U2 C55 99.3(2)
C53 U2 C55 57.2(2)
C58 U2 C55 79.8(2)
C52 U2 C55 78.8(2)
O92 U2 C57 140.3(2)
O91 U2 C57 156.8(2)
C53 U2 C57 84.77(19)
C58 U2 C57 30.0(2)
C52 U2 C57 77.3(2)
C55 U2 C57 58.4(2)
O92 U2 C56 161.5(2)
O91 U2 C56 129.1(2)
C53 U2 C56 76.9(2)
C58 U2 C56 58.1(2)
C52 U2 C56 85.5(2)
C55 U2 C56 30.5(2)
C57 U2 C56 30.5(2)
O92 U2 C51 84.7(2)
O91 U2 C51 120.5(2)
C53 U2 C51 59.11(19)
C58 U2 C51 30.74(19)
C52 U2 C51 30.92(19)
C55 U2 C51 88.8(2)
C57 U2 C51 57.9(2)
C56 U2 C51 79.4(2)
O92 U2 C81 75.2(2)
O91 U2 C81 72.60(19)
C53 U2 C81 149.3(2)
C58 U2 C81 130.9(2)
C52 U2 C81 151.0(2)
C55 U2 C81 127.6(2)
C57 U2 C81 124.7(2)
C56 U2 C81 123.2(2)
C51 U2 C81 140.8(2)
O92 U2 C80 103.8(2)
O91 U2 C80 82.6(2)
C53 U2 C80 144.0(2)
C58 U2 C80 126.6(2)
C52 U2 C80 174.5(2)
C55 U2 C80 98.5(2)
C57 U2 C80 105.5(2)
C56 U2 C80 94.5(2)
C51 U2 C80 154.4(2)
C81 U2 C80 30.1(2)
O92 U2 C54 110.6(2)
O91 U2 C54 78.21(19)
C53 U2 C54 30.19(18)
C58 U2 C54 88.1(2)
C52 U2 C54 58.7(2)
C55 U2 C54 30.39(19)
C57 U2 C54 78.79(19)
C56 U2 C54 57.90(19)
C51 U2 C54 81.13(19)
C81 U2 C54 137.4(2)
C80 U2 C54 116.8(2)

loop_
_geom_bond_atom_site_label_1
_geom_bond_atom_site_label_2
_geom_bond_distance
C1 C8 1.434(9)
C1 C2 1.440(9)
C1 Si2 1.906(6)
C1 U1 2.724(6)
C2 C3 1.413(8)
C2 U1 2.677(6)
C2 H2 0.95
C3 C4 1.419(8)
C3 U1 2.678(6)
C3 H3 0.95
C4 C5 1.434(9)
C4 Si1 1.904(7)
C4 U1 2.711(6)
C5 C6 1.405(9)
C5 U1 2.696(6)
C5 H5 0.95
C6 C7 1.389(9)
C6 U1 2.689(6)
C6 H6 0.95
C7 C8 1.405(9)
C7 U1 2.679(7)
C7 H7 0.95
C8 U1 2.689(6)
C8 H8 0.95
C9 C10 1.540(12)
C9 C11 1.544(11)
C9 Si1 1.898(8)
C9 H9 1
C10 H10A 0.98
C10 H10B 0.98
C10 H10C 0.98
C11 H11A 0.98
C11 H11B 0.98
C11 H11C 0.98
C12 C14 1.506(13)
C12 C13 1.534(11)
C12 Si1 1.894(7)
C12 H12 1
C13 H13A 0.98
C13 H13B 0.98
C13 H13C 0.98
C14 H14A 0.98
C14 H14B 0.98
C14 H14C 0.98
C15 C17 1.486(12)
C15 C16 1.541(10)
C15 Si1 1.899(7)
C15 H15 1
C16 H16A 0.98
C16 H16B 0.98
C16 H16C 0.98
C17 H17A 0.98
C17 H17B 0.98
C17 H17C 0.98
C18 C19 1.523(10)
C18 C20 1.551(10)
C18 Si2 1.902(7)
C18 H18 1
C19 H19A 0.98
C19 H19B 0.98
C19 H19C 0.98
C20 H20A 0.98
C20 H20B 0.98
C20 H20C 0.98
C21 C23 1.524(10)
C21 C22 1.538(10)
C21 Si2 1.900(7)
C21 H21 1
C22 H22A 0.98
C22 H22B 0.98
C22 H22C 0.98
C23 H23A 0.98
C23 H23B 0.98
C23 H23C 0.98
C24 C26 1.528(11)
C24 C25 1.543(11)
C24 Si2 1.903(7)
C24 H24 1
C25 H25A 0.98
C25 H25B 0.98
C25 H25C 0.98
C26 H26A 0.98
C26 H26B 0.98
C26 H26C 0.98
C127 C131 1.416(19)
C127 C128 1.426(18)
C127 C132 1.521(16)
C127 U1 2.72(3)
C128 C129 1.40(2)
C128 C136 1.521(16)
C128 U1 2.71(2)
C129 C130 1.38(2)
C129 C135 1.519(18)
C129 U1 2.730(16)
C130 C131 1.40(2)
C130 C134 1.527(19)
C130 U1 2.71(3)
C131 C133 1.514(17)
C131 U1 2.69(2)
C132 H13D 0.98
C132 H13E 0.98
C132 H13F 0.98
C133 H13G 0.98
C133 H13H 0.98
C133 H13I 0.98
C134 H13J 0.98
C134 H13K 0.98
C134 H13L 0.98
C135 H13M 0.98
C135 H13N 0.98
C135 H13O 0.98
C136 H13P 0.98
C136 H13Q 0.98
C136 H13R 0.98
C227 C231 1.423(18)
C227 C228 1.429(18)
C227 C232 1.516(15)
C227 U1 2.79(2)
C228 C229 1.40(2)
C228 C236 1.521(16)
C228 U1 2.79(2)
C229 C230 1.37(2)
C229 C235 1.512(18)
C229 U1 2.81(2)
C230 C231 1.41(2)
C230 C234 1.526(18)
C230 U1 2.76(2)
C231 C233 1.521(17)
C231 U1 2.745(18)
C232 H23D 0.98
C232 H23E 0.98
C232 H23F 0.98
C233 H23G 0.98
C233 H23H 0.98
C233 H23I 0.98
C234 H23J 0.98
C234 H23K 0.98
C234 H23L 0.98
C235 H23M 0.98
C235 H23N 0.98
C235 H23O 0.98
C236 H23P 0.98
C236 H23Q 0.98
C236 H23R 0.98
C41 O42 1.260(13)
C41 O41 1.247(13)
C41 C42 1.521(12)
C41 U1 2.787(9)
C42 C43 1.524(11)
C42 H42A 0.99
C42 H42B 0.99
C43 C44 1.370(13)
C43 C48 1.384(14)
C44 C45 1.372(12)
C44 H44 0.95
C45 C46 1.344(12)
C45 H45 0.95
C46 C47 1.334(13)
C46 H46 0.95
C47 C48 1.379(14)
C47 H47 0.95
C48 H48 0.95
C51 C58 1.426(9)
C51 C52 1.434(9)
C51 Si51 1.907(7)
C51 U2 2.706(6)
C52 C53 1.417(9)
C52 U2 2.672(6)
C52 H52 0.95
C53 C54 1.411(9)
C53 U2 2.671(6)
C53 H53 0.95
C54 C55 1.421(9)
C54 Si52 1.911(7)
C54 U2 2.739(6)
C55 C56 1.414(9)
C55 U2 2.679(7)
C55 H55 0.95
C56 C57 1.411(9)
C56 U2 2.688(7)
C56 H56 0.95
C57 C58 1.388(9)
C57 U2 2.683(6)
C57 H57 0.95
C58 U2 2.672(6)
C58 H58 0.95
C59 C60 1.522(11)
C59 C61 1.537(11)
C59 Si51 1.902(7)
C59 H59 1
C60 H60A 0.98
C60 H60B 0.98
C60 H60C 0.98
C61 H61A 0.98
C61 H61B 0.98
C61 H61C 0.98
C62 C63 1.521(10)
C62 C64 1.525(12)
C62 Si51 1.894(8)
C62 H62 1
C63 H63A 0.98
C63 H63B 0.98
C63 H63C 0.98
C64 H64A 0.98
C64 H64B 0.98
C64 H64C 0.98
C65 C66 1.518(11)
C65 C67 1.529(13)
C65 Si51 1.895(7)
C65 H65 1
C66 H66A 0.98
C66 H66B 0.98
C66 H66C 0.98
C67 H67A 0.98
C67 H67B 0.98
C67 H67C 0.98
C68 C69 1.536(12)
C68 C70 1.559(11)
C68 Si52 1.907(7)
C68 H68 1
C69 H69A 0.98
C69 H69B 0.98
C69 H69C 0.98
C70 H70A 0.98
C70 H70B 0.98
C70 H70C 0.98
C71 C72 1.516(11)
C71 C73 1.542(10)
C71 Si52 1.906(7)
C71 H71 1
C72 H72A 0.98
C72 H72B 0.98
C72 H72C 0.98
C73 H73A 0.98
C73 H73B 0.98
C73 H73C 0.98
C74 C75 1.521(11)
C74 C76 1.563(12)
C74 Si52 1.902(8)
C74 H74 1
C75 H75A 0.98
C75 H75B 0.98
C75 H75C 0.98
C76 H76A 0.98
C76 H76B 0.98
C76 H76C 0.98
C77 C78 1.399(11)
C77 C81 1.419(10)
C77 C82 1.498(11)
C77 U2 2.746(7)
C78 C79 1.403(12)
C78 C83 1.508(11)
C78 U2 2.765(7)
C79 C80 1.395(11)
C79 C84 1.528(11)
C79 U2 2.757(7)
C80 C81 1.419(11)
C80 C85 1.521(11)
C80 U2 2.731(7)
C81 C86 1.490(11)
C81 U2 2.731(7)
C82 H82A 0.98
C82 H82B 0.98
C82 H82C 0.98
C83 H83A 0.98
C83 H83B 0.98
C83 H83C 0.98
C84 H84A 0.98
C84 H84B 0.98
C84 H84C 0.98
C85 H85A 0.98
C85 H85B 0.98
C85 H85C 0.98
C86 H86A 0.98
C86 H86B 0.98
C86 H86C 0.98
C91 O92 1.233(12)
C91 O91 1.273(12)
C91 C92 1.514(11)
C91 U2 2.782(9)
C92 C93 1.531(11)
C92 H92A 0.99
C92 H92B 0.99
C93 C98 1.371(12)
C93 C94 1.388(13)
C94 C95 1.407(14)
C94 H94 0.95
C95 C96 1.341(13)
C95 H95 0.95
C96 C97 1.320(13)
C96 H96 0.95
C97 C98 1.349(12)
C97 H97 0.95
C98 H98 0.95
O41 U1 2.405(5)
O42 U1 2.423(5)
O91 U2 2.424(5)
O92 U2 2.419(5)
